data_7110259
loop_
_publ_author_name
'Shishir Ghosh'
'Graeme Hogarth'
'Nathan Hollingsworth'
'Katherine B. Holt'
'Shariff E. Kabir'
'Ben E. Sanchez'

_publ_section_title
;
 Hydrogenase biomimetics: Fe2(CO)4(mu-dppf)(mu-pdt) (dppf =
 1,1'-bis(diphenylphosphino)ferrocene) both a proton-reduction and
 hydrogen oxidation catalyst
;
_journal_name_full Chem.Commun.
_journal_page_first 945
_journal_paper_doi 10.1039/c3cc46456c
_journal_volume 50
_journal_year 2014
_chemical_formula_sum 'C41.5 H34 Cl Fe3 O4 P2 S2'
_chemical_formula_weight 925.75
_chemical_name_systematic
;
 ?
;
_space_group_IT_number 2
_symmetry_cell_setting triclinic
_symmetry_space_group_name_Hall '-P 1'
_symmetry_space_group_name_H-M 'P -1'
_atom_sites_solution_hydrogens geom
_atom_sites_solution_primary heavy
_atom_sites_solution_secondary difmap
_audit_creation_method SHELXL-97
_cell_angle_alpha 99.609(3)
_cell_angle_beta 94.376(3)
_cell_angle_gamma 111.343(3)
_cell_formula_units_Z 2
_cell_length_a 9.7365(19)
_cell_length_b 13.149(3)
_cell_length_c 16.654(3)
_cell_measurement_temperature 150(2)
_cell_volume 1936.1(7)
_computing_cell_refinement 'Bruker SAINT'
_computing_data_collection 'Bruker SMART'
_computing_data_reduction 'Bruker SAINT'
_computing_structure_refinement 'SHELXL-97 (Sheldrick, 1997)'
_computing_structure_solution 'SHELXS-97 (Sheldrick, 1990)'
_diffrn_ambient_temperature 150(2)
_diffrn_measured_fraction_theta_full 0.988
_diffrn_measured_fraction_theta_max 0.919
_diffrn_measurement_device_type 'Bruker SMART APEX diffractometer'
_diffrn_measurement_method '\w rotation with narrow frames'
_diffrn_radiation_monochromator graphite
_diffrn_radiation_source 'fine-focus sealed tube'
_diffrn_radiation_type MoK\a
_diffrn_radiation_wavelength 0.71073
_diffrn_reflns_av_R_equivalents 0.0333
_diffrn_reflns_av_sigmaI/netI 0.0458
_diffrn_reflns_limit_h_max 12
_diffrn_reflns_limit_h_min -12
_diffrn_reflns_limit_k_max 17
_diffrn_reflns_limit_k_min -17
_diffrn_reflns_limit_l_max 21
_diffrn_reflns_limit_l_min -21
_diffrn_reflns_number 16800
_diffrn_reflns_theta_full 26.00
_diffrn_reflns_theta_max 28.35
_diffrn_reflns_theta_min 2.59
_exptl_absorpt_coefficient_mu 1.411
_exptl_absorpt_correction_T_max 0.8057
_exptl_absorpt_correction_T_min 0.6161
_exptl_absorpt_correction_type multi-scan
_exptl_crystal_colour red
_exptl_crystal_density_diffrn 1.588
_exptl_crystal_density_method 'not measured'
_exptl_crystal_description block
_exptl_crystal_F_000 944
_exptl_crystal_size_max 0.38
_exptl_crystal_size_mid 0.32
_exptl_crystal_size_min 0.16
_refine_diff_density_max 0.597
_refine_diff_density_min -0.725
_refine_diff_density_rms 0.080
_refine_ls_extinction_method none
_refine_ls_goodness_of_fit_ref 1.049
_refine_ls_hydrogen_treatment mixed
_refine_ls_matrix_type full
_refine_ls_number_parameters 511
_refine_ls_number_reflns 8886
_refine_ls_number_restraints 0
_refine_ls_restrained_S_all 1.049
_refine_ls_R_factor_all 0.0374
_refine_ls_R_factor_gt 0.0345
_refine_ls_shift/su_max 0.000
_refine_ls_shift/su_mean 0.000
_refine_ls_structure_factor_coef Fsqd
_refine_ls_weighting_details 'calc w=1/[\s^2^(Fo^2^)+(0.0471P)^2^+0.7689P] where P=(Fo^2^+2Fc^2^)/3'
_refine_ls_weighting_scheme calc
_refine_ls_wR_factor_gt 0.0911
_refine_ls_wR_factor_ref 0.0929
_reflns_number_gt 8134
_reflns_number_total 8886
_reflns_threshold_expression I>2\s(I)
_cod_data_source_file c3cc46456c.txt
_cod_data_source_block str0562
_cod_original_sg_symbol_H-M P-1
_cod_original_formula_sum 'C41.50 H34 Cl Fe3 O4 P2 S2'
_cod_database_code 7110259

loop_
_symmetry_equiv_pos_as_xyz
'x, y, z'
'-x, -y, -z'

loop_
_atom_site_label
_atom_site_type_symbol
_atom_site_fract_x
_atom_site_fract_y
_atom_site_fract_z
_atom_site_U_iso_or_equiv
_atom_site_adp_type
_atom_site_occupancy
_atom_site_symmetry_multiplicity
_atom_site_calc_flag
_atom_site_refinement_flags
Fe1 Fe 0.11524(3) 0.11104(2) 0.311588(15) 0.01639(7) Uani 1 1 d .
Fe2 Fe 0.26805(3) 0.32140(2) 0.313764(15) 0.01615(7) Uani 1 1 d .
Fe3 Fe 0.48739(3) 0.11629(2) 0.157848(16) 0.02020(8) Uani 1 1 d .
P1 P 0.20980(5) -0.01647(4) 0.27117(3) 0.01656(10) Uani 1 1 d .
P2 P 0.46943(5) 0.36607(4) 0.24689(3) 0.01692(10) Uani 1 1 d .
S1 S 0.04314(5) 0.25203(4) 0.35447(3) 0.02003(10) Uani 1 1 d .
S2 S 0.32936(5) 0.21971(4) 0.39608(3) 0.01760(10) Uani 1 1 d .
O1 O -0.12940(18) -0.04843(14) 0.37222(11) 0.0374(4) Uani 1 1 d .
O2 O -0.04810(17) 0.07670(14) 0.14822(9) 0.0313(3) Uani 1 1 d .
O3 O 0.35984(18) 0.53477(13) 0.42898(10) 0.0315(3) Uani 1 1 d .
O4 O 0.10390(19) 0.35568(16) 0.17251(11) 0.0403(4) Uani 1 1 d .
C1 C -0.0279(2) 0.01244(17) 0.35069(13) 0.0243(4) Uani 1 1 d .
C2 C 0.0187(2) 0.09034(16) 0.21182(12) 0.0223(4) Uani 1 1 d .
C3 C 0.3301(2) 0.45287(16) 0.38174(12) 0.0212(4) Uani 1 1 d .
C4 C 0.1706(2) 0.34277(17) 0.22696(12) 0.0241(4) Uani 1 1 d .
C5 C 0.0580(2) 0.28628(18) 0.46661(13) 0.0264(4) Uani 1 1 d .
C6 C 0.1378(2) 0.23096(19) 0.51444(13) 0.0266(4) Uani 1 1 d .
C7 C 0.2991(2) 0.26117(19) 0.50221(12) 0.0255(4) Uani 1 1 d .
C8 C 0.3415(2) 0.17869(17) 0.11067(11) 0.0236(4) Uani 1 1 d .
H8A H 0.2368 0.1615 0.1220 0.028 Uiso 1 1 calc R
C9 C 0.4724(2) 0.26668(16) 0.15803(11) 0.0210(4) Uani 1 1 d .
C10 C 0.5978(2) 0.25979(18) 0.12045(13) 0.0277(4) Uani 1 1 d .
H10A H 0.7046 0.3103 0.1395 0.033 Uiso 1 1 calc R
C11 C 0.5434(3) 0.16868(19) 0.05136(13) 0.0331(5) Uani 1 1 d .
H11A H 0.6056 0.1434 0.0140 0.040 Uiso 1 1 calc R
C12 C 0.3867(3) 0.11901(18) 0.04522(12) 0.0300(5) Uani 1 1 d .
H12A H 0.3192 0.0522 0.0031 0.036 Uiso 1 1 calc R
C13 C 0.6450(2) 0.09935(18) 0.23902(13) 0.0264(4) Uani 1 1 d .
H13A H 0.7516 0.1519 0.2550 0.032 Uiso 1 1 calc R
C14 C 0.5238(2) 0.10651(16) 0.27831(11) 0.0208(4) Uani 1 1 d .
H14A H 0.5307 0.1648 0.3272 0.025 Uiso 1 1 calc R
C15 C 0.3893(2) 0.01722(16) 0.23561(11) 0.0187(4) Uani 1 1 d .
C16 C 0.4315(2) -0.04598(17) 0.17020(12) 0.0238(4) Uani 1 1 d .
H16A H 0.3624 -0.1138 0.1295 0.029 Uiso 1 1 calc R
C17 C 0.5883(2) 0.00573(19) 0.17232(13) 0.0279(4) Uani 1 1 d .
H17A H 0.6481 -0.0191 0.1330 0.034 Uiso 1 1 calc R
C18 C 0.2443(2) -0.09066(16) 0.34981(12) 0.0204(4) Uani 1 1 d .
C19 C 0.2807(2) -0.18371(18) 0.32642(14) 0.0281(4) Uani 1 1 d .
H19A H 0.2749 -0.2136 0.2697 0.034 Uiso 1 1 calc R
C20 C 0.3255(3) -0.2328(2) 0.38578(15) 0.0350(5) Uani 1 1 d .
H20A H 0.3487 -0.2967 0.3693 0.042 Uiso 1 1 calc R
C21 C 0.3364(2) -0.1892(2) 0.46843(15) 0.0332(5) Uani 1 1 d .
H21A H 0.3698 -0.2218 0.5087 0.040 Uiso 1 1 calc R
C22 C 0.2988(2) -0.0980(2) 0.49268(13) 0.0311(5) Uani 1 1 d .
H22A H 0.3052 -0.0685 0.5496 0.037 Uiso 1 1 calc R
C23 C 0.2516(2) -0.04931(17) 0.43338(12) 0.0244(4) Uani 1 1 d .
H23A H 0.2242 0.0125 0.4502 0.029 Uiso 1 1 calc R
C24 C 0.0825(2) -0.12666(16) 0.18788(12) 0.0213(4) Uani 1 1 d .
C25 C 0.0867(2) -0.11364(18) 0.10648(13) 0.0273(4) Uani 1 1 d .
H25A H 0.1625 -0.0507 0.0945 0.033 Uiso 1 1 calc R
C26 C -0.0182(3) -0.1913(2) 0.04279(14) 0.0374(5) Uani 1 1 d .
H26A H -0.0128 -0.1827 -0.0125 0.045 Uiso 1 1 calc R
C27 C -0.1306(3) -0.2814(2) 0.06056(17) 0.0465(7) Uani 1 1 d .
H27A H -0.2030 -0.3347 0.0172 0.056 Uiso 1 1 calc R
C28 C -0.1383(3) -0.2942(2) 0.14075(17) 0.0416(6) Uani 1 1 d .
H28A H -0.2169 -0.3557 0.1524 0.050 Uiso 1 1 calc R
C29 C -0.0319(2) -0.21772(18) 0.20468(14) 0.0288(4) Uani 1 1 d .
H29A H -0.0372 -0.2276 0.2597 0.035 Uiso 1 1 calc R
C30 C 0.6614(2) 0.41833(16) 0.29947(11) 0.0196(4) Uani 1 1 d .
C31 C 0.6957(2) 0.39915(16) 0.37618(11) 0.0204(4) Uani 1 1 d .
H31A H 0.6180 0.3615 0.4046 0.024 Uiso 1 1 calc R
C32 C 0.8438(2) 0.43491(18) 0.41173(13) 0.0271(4) Uani 1 1 d .
H32A H 0.8668 0.4204 0.4641 0.032 Uiso 1 1 calc R
C33 C 0.9576(2) 0.49115(19) 0.37176(14) 0.0292(4) Uani 1 1 d .
H33A H 1.0585 0.5148 0.3964 0.035 Uiso 1 1 calc R
C34 C 0.9251(2) 0.51325(19) 0.29583(14) 0.0304(5) Uani 1 1 d .
H34A H 1.0033 0.5531 0.2686 0.036 Uiso 1 1 calc R
C35 C 0.7780(2) 0.47710(18) 0.25969(13) 0.0270(4) Uani 1 1 d .
H35A H 0.7557 0.4922 0.2075 0.032 Uiso 1 1 calc R
C36 C 0.4801(2) 0.48705(16) 0.20207(12) 0.0211(4) Uani 1 1 d .
C37 C 0.5239(3) 0.59215(18) 0.25393(14) 0.0307(5) Uani 1 1 d .
H37A H 0.5525 0.6009 0.3113 0.037 Uiso 1 1 calc R
C38 C 0.5261(3) 0.6840(2) 0.22224(17) 0.0404(6) Uani 1 1 d .
H38A H 0.5563 0.7551 0.2580 0.048 Uiso 1 1 calc R
C39 C 0.4844(3) 0.6724(2) 0.13899(17) 0.0412(6) Uani 1 1 d .
H39A H 0.4850 0.7351 0.1176 0.049 Uiso 1 1 calc R
C40 C 0.4420(3) 0.5691(2) 0.08706(15) 0.0368(5) Uani 1 1 d .
H40A H 0.4137 0.5608 0.0297 0.044 Uiso 1 1 calc R
C41 C 0.4406(2) 0.47723(19) 0.11846(13) 0.0283(4) Uani 1 1 d .
H41A H 0.4123 0.4067 0.0822 0.034 Uiso 1 1 calc R
H1 H -0.049(3) 0.261(2) 0.4793(15) 0.026(6) Uiso 1 1 d .
H2 H 0.103(3) 0.363(2) 0.4787(15) 0.027(6) Uiso 1 1 d .
H3 H 0.080(3) 0.150(2) 0.4998(13) 0.019(5) Uiso 1 1 d .
H4 H 0.127(3) 0.249(2) 0.5717(16) 0.032(6) Uiso 1 1 d .
H5 H 0.344(3) 0.223(2) 0.5353(15) 0.030(6) Uiso 1 1 d .
H6 H 0.355(3) 0.340(2) 0.5198(15) 0.027(6) Uiso 1 1 d .
Cl1 Cl 0.87963(11) 0.42452(11) 0.03311(8) 0.0910(4) Uani 1 1 d .
C50 C 1.0596(7) 0.5307(8) 0.0565(5) 0.078(3) Uani 0.50 1 d P

loop_
_atom_site_aniso_label
_atom_site_aniso_U_11
_atom_site_aniso_U_22
_atom_site_aniso_U_33
_atom_site_aniso_U_23
_atom_site_aniso_U_13
_atom_site_aniso_U_12
Fe1 0.01556(13) 0.01632(13) 0.01775(13) 0.00480(10) 0.00340(10) 0.00592(10)
Fe2 0.01581(13) 0.01663(13) 0.01639(13) 0.00498(10) 0.00302(9) 0.00589(10)
Fe3 0.02229(15) 0.02053(14) 0.01720(14) 0.00341(10) 0.00709(10) 0.00697(11)
P1 0.0171(2) 0.0163(2) 0.0164(2) 0.00440(17) 0.00252(16) 0.00610(18)
P2 0.0168(2) 0.0178(2) 0.0156(2) 0.00536(17) 0.00276(16) 0.00507(18)
S1 0.0173(2) 0.0196(2) 0.0249(2) 0.00539(18) 0.00598(17) 0.00821(18)
S2 0.0176(2) 0.0196(2) 0.0162(2) 0.00518(16) 0.00317(15) 0.00718(17)
O1 0.0304(8) 0.0342(9) 0.0488(10) 0.0190(8) 0.0174(7) 0.0069(7)
O2 0.0280(8) 0.0406(9) 0.0252(7) 0.0077(6) -0.0016(6) 0.0139(7)
O3 0.0357(9) 0.0231(8) 0.0315(8) 0.0010(6) 0.0084(6) 0.0079(7)
O4 0.0330(9) 0.0535(11) 0.0381(9) 0.0242(8) -0.0010(7) 0.0157(8)
C1 0.0248(10) 0.0241(10) 0.0265(10) 0.0072(8) 0.0062(8) 0.0110(8)
C2 0.0206(9) 0.0221(9) 0.0261(10) 0.0062(8) 0.0068(7) 0.0093(8)
C3 0.0190(9) 0.0229(10) 0.0234(9) 0.0086(8) 0.0060(7) 0.0077(7)
C4 0.0215(9) 0.0258(10) 0.0258(10) 0.0095(8) 0.0055(7) 0.0078(8)
C5 0.0295(11) 0.0258(11) 0.0263(10) 0.0051(8) 0.0139(8) 0.0115(9)
C6 0.0301(11) 0.0296(11) 0.0207(10) 0.0061(8) 0.0105(8) 0.0103(9)
C7 0.0290(11) 0.0301(11) 0.0160(9) 0.0045(8) 0.0034(7) 0.0099(9)
C8 0.0297(10) 0.0230(9) 0.0166(9) 0.0066(7) 0.0019(7) 0.0076(8)
C9 0.0262(10) 0.0196(9) 0.0171(8) 0.0062(7) 0.0055(7) 0.0072(8)
C10 0.0314(11) 0.0267(10) 0.0269(10) 0.0107(8) 0.0161(8) 0.0086(9)
C11 0.0478(14) 0.0311(11) 0.0232(10) 0.0080(9) 0.0184(9) 0.0149(10)
C12 0.0462(13) 0.0275(11) 0.0149(9) 0.0051(8) 0.0062(8) 0.0117(10)
C13 0.0194(9) 0.0315(11) 0.0291(10) 0.0060(8) 0.0055(8) 0.0105(8)
C14 0.0192(9) 0.0238(9) 0.0189(9) 0.0051(7) 0.0030(7) 0.0075(7)
C15 0.0199(9) 0.0198(9) 0.0183(8) 0.0053(7) 0.0043(7) 0.0087(7)
C16 0.0279(10) 0.0214(9) 0.0236(9) 0.0038(8) 0.0065(8) 0.0111(8)
C17 0.0280(11) 0.0318(11) 0.0297(10) 0.0077(9) 0.0116(8) 0.0160(9)
C18 0.0178(9) 0.0229(9) 0.0233(9) 0.0108(7) 0.0049(7) 0.0080(7)
C19 0.0330(11) 0.0306(11) 0.0289(10) 0.0123(9) 0.0100(8) 0.0178(9)
C20 0.0382(13) 0.0387(13) 0.0449(13) 0.0231(11) 0.0152(10) 0.0260(11)
C21 0.0278(11) 0.0438(13) 0.0388(12) 0.0278(11) 0.0088(9) 0.0170(10)
C22 0.0311(11) 0.0394(12) 0.0251(10) 0.0157(9) 0.0055(8) 0.0119(10)
C23 0.0270(10) 0.0249(10) 0.0231(9) 0.0092(8) 0.0054(8) 0.0100(8)
C24 0.0206(9) 0.0187(9) 0.0240(9) 0.0033(7) 0.0001(7) 0.0077(7)
C25 0.0280(10) 0.0246(10) 0.0248(10) 0.0054(8) -0.0010(8) 0.0059(8)
C26 0.0420(13) 0.0352(13) 0.0254(11) 0.0039(9) -0.0071(9) 0.0069(10)
C27 0.0413(14) 0.0319(13) 0.0441(14) 0.0013(11) -0.0178(11) -0.0039(11)
C28 0.0296(12) 0.0294(12) 0.0511(15) 0.0110(11) -0.0069(10) -0.0044(10)
C29 0.0256(10) 0.0251(10) 0.0325(11) 0.0094(9) 0.0008(8) 0.0052(8)
C30 0.0172(9) 0.0188(9) 0.0211(9) 0.0039(7) 0.0026(7) 0.0051(7)
C31 0.0215(9) 0.0194(9) 0.0196(9) 0.0029(7) 0.0024(7) 0.0079(7)
C32 0.0269(10) 0.0301(11) 0.0240(10) 0.0024(8) -0.0023(8) 0.0133(9)
C33 0.0181(9) 0.0311(11) 0.0339(11) -0.0008(9) -0.0023(8) 0.0086(8)
C34 0.0208(10) 0.0296(11) 0.0367(11) 0.0052(9) 0.0086(8) 0.0050(8)
C35 0.0225(10) 0.0299(11) 0.0264(10) 0.0096(8) 0.0047(8) 0.0057(8)
C36 0.0181(9) 0.0227(9) 0.0249(9) 0.0109(8) 0.0074(7) 0.0070(7)
C37 0.0421(13) 0.0264(11) 0.0281(10) 0.0096(9) 0.0156(9) 0.0145(10)
C38 0.0563(16) 0.0271(12) 0.0475(14) 0.0143(10) 0.0265(12) 0.0207(11)
C39 0.0488(15) 0.0389(13) 0.0542(15) 0.0290(12) 0.0216(12) 0.0267(12)
C40 0.0348(12) 0.0464(14) 0.0376(12) 0.0258(11) 0.0056(10) 0.0178(11)
C41 0.0257(10) 0.0300(11) 0.0289(10) 0.0131(9) 0.0025(8) 0.0075(9)
Cl1 0.0668(6) 0.1258(9) 0.1232(9) 0.0898(8) 0.0510(6) 0.0513(6)
C50 0.040(3) 0.127(7) 0.098(5) 0.090(5) 0.031(3) 0.034(4)

loop_
_atom_type_symbol
_atom_type_description
_atom_type_scat_dispersion_real
_atom_type_scat_dispersion_imag
_atom_type_scat_source
C C 0.0033 0.0016 'International Tables Vol C Tables 4.2.6.8 and 6.1.1.4'
H H 0.0000 0.0000 'International Tables Vol C Tables 4.2.6.8 and 6.1.1.4'
O O 0.0106 0.0060 'International Tables Vol C Tables 4.2.6.8 and 6.1.1.4'
P P 0.1023 0.0942 'International Tables Vol C Tables 4.2.6.8 and 6.1.1.4'
S S 0.1246 0.1234 'International Tables Vol C Tables 4.2.6.8 and 6.1.1.4'
Fe Fe 0.3463 0.8444 'International Tables Vol C Tables 4.2.6.8 and 6.1.1.4'
Cl Cl 0.1484 0.1585 'International Tables Vol C Tables 4.2.6.8 and 6.1.1.4'

loop_
_geom_angle_atom_site_label_1
_geom_angle_atom_site_label_2
_geom_angle_atom_site_label_3
_geom_angle
_geom_angle_site_symmetry_1
_geom_angle_site_symmetry_3
C2 Fe1 C1 98.41(9) . .
C2 Fe1 P1 92.92(7) . .
C1 Fe1 P1 90.64(7) . .
C2 Fe1 S1 89.39(7) . .
C1 Fe1 S1 94.15(7) . .
P1 Fe1 S1 174.34(2) . .
C2 Fe1 S2 142.40(7) . .
C1 Fe1 S2 118.96(7) . .
P1 Fe1 S2 90.77(2) . .
S1 Fe1 S2 84.26(2) . .
C2 Fe1 Fe2 91.95(7) . .
C1 Fe1 Fe2 147.07(7) . .
P1 Fe1 Fe2 120.10(2) . .
S1 Fe1 Fe2 54.598(19) . .
S2 Fe1 Fe2 54.638(15) . .
C3 Fe2 C4 102.38(9) . .
C3 Fe2 S1 96.06(6) . .
C4 Fe2 S1 85.65(7) . .
C3 Fe2 S2 100.69(7) . .
C4 Fe2 S2 155.55(7) . .
S1 Fe2 S2 83.98(2) . .
C3 Fe2 P2 94.75(6) . .
C4 Fe2 P2 86.50(7) . .
S1 Fe2 P2 167.79(2) . .
S2 Fe2 P2 99.59(2) . .
C3 Fe2 Fe1 139.61(6) . .
C4 Fe2 Fe1 101.73(7) . .
S1 Fe2 Fe1 54.248(14) . .
S2 Fe2 Fe1 54.549(17) . .
P2 Fe2 Fe1 118.646(17) . .
C10 Fe3 C15 157.78(8) . .
C10 Fe3 C9 41.43(8) . .
C15 Fe3 C9 122.57(8) . .
C10 Fe3 C14 120.36(8) . .
C15 Fe3 C14 41.22(7) . .
C9 Fe3 C14 106.80(8) . .
C10 Fe3 C11 40.82(9) . .
C15 Fe3 C11 160.82(9) . .
C9 Fe3 C11 69.10(8) . .
C14 Fe3 C11 155.82(9) . .
C10 Fe3 C8 68.95(9) . .
C15 Fe3 C8 109.36(8) . .
C9 Fe3 C8 41.08(8) . .
C14 Fe3 C8 125.12(8) . .
C11 Fe3 C8 68.33(9) . .
C10 Fe3 C16 157.92(8) . .
C15 Fe3 C16 41.16(7) . .
C9 Fe3 C16 160.12(8) . .
C14 Fe3 C16 68.44(8) . .
C11 Fe3 C16 123.32(8) . .
C8 Fe3 C16 124.77(8) . .
C10 Fe3 C12 68.36(9) . .
C15 Fe3 C12 125.73(8) . .
C9 Fe3 C12 68.84(8) . .
C14 Fe3 C12 162.47(9) . .
C11 Fe3 C12 40.17(10) . .
C8 Fe3 C12 40.63(8) . .
C16 Fe3 C12 109.55(9) . .
C10 Fe3 C17 120.78(9) . .
C15 Fe3 C17 68.84(8) . .
C9 Fe3 C17 157.48(9) . .
C14 Fe3 C17 67.89(8) . .
C11 Fe3 C17 106.30(9) . .
C8 Fe3 C17 159.50(9) . .
C16 Fe3 C17 40.43(8) . .
C12 Fe3 C17 122.69(9) . .
C10 Fe3 C13 104.74(9) . .
C15 Fe3 C13 68.87(8) . .
C9 Fe3 C13 121.70(8) . .
C14 Fe3 C13 40.34(8) . .
C11 Fe3 C13 120.15(9) . .
C8 Fe3 C13 159.85(8) . .
C16 Fe3 C13 68.00(8) . .
C12 Fe3 C13 156.54(9) . .
C17 Fe3 C13 40.16(9) . .
C15 P1 C24 103.61(9) . .
C15 P1 C18 97.04(9) . .
C24 P1 C18 104.39(9) . .
C15 P1 Fe1 123.03(6) . .
C24 P1 Fe1 110.71(7) . .
C18 P1 Fe1 115.75(7) . .
C9 P2 C30 101.97(9) . .
C9 P2 C36 102.03(9) . .
C30 P2 C36 98.93(9) . .
C9 P2 Fe2 118.94(7) . .
C30 P2 Fe2 123.22(6) . .
C36 P2 Fe2 108.16(6) . .
C5 S1 Fe1 112.16(7) . .
C5 S1 Fe2 111.13(7) . .
Fe1 S1 Fe2 71.154(19) . .
C7 S2 Fe1 112.58(7) . .
C7 S2 Fe2 110.83(8) . .
Fe1 S2 Fe2 70.81(2) . .
O1 C1 Fe1 173.81(19) . .
O2 C2 Fe1 177.76(18) . .
O3 C3 Fe2 174.21(17) . .
O4 C4 Fe2 177.68(18) . .
C6 C5 S1 116.49(15) . .
C5 C6 C7 113.54(18) . .
C6 C7 S2 115.34(15) . .
C12 C8 C9 108.04(19) . .
C12 C8 Fe3 70.09(13) . .
C9 C8 Fe3 68.88(11) . .
C8 C9 C10 107.11(17) . .
C8 C9 P2 123.85(15) . .
C10 C9 P2 129.03(16) . .
C8 C9 Fe3 70.04(11) . .
C10 C9 Fe3 69.12(12) . .
P2 C9 Fe3 126.82(10) . .
C11 C10 C9 108.11(19) . .
C11 C10 Fe3 70.30(12) . .
C9 C10 Fe3 69.44(11) . .
C12 C11 C10 108.38(19) . .
C12 C11 Fe3 70.37(12) . .
C10 C11 Fe3 68.88(12) . .
C11 C12 C8 108.36(19) . .
C11 C12 Fe3 69.46(13) . .
C8 C12 Fe3 69.28(11) . .
C14 C13 C17 108.03(18) . .
C14 C13 Fe3 69.03(11) . .
C17 C13 Fe3 69.85(12) . .
C13 C14 C15 108.69(17) . .
C13 C14 Fe3 70.63(11) . .
C15 C14 Fe3 68.98(10) . .
C14 C15 C16 106.69(16) . .
C14 C15 P1 124.11(14) . .
C16 C15 P1 128.53(15) . .
C14 C15 Fe3 69.80(11) . .
C16 C15 Fe3 70.12(11) . .
P1 C15 Fe3 132.15(10) . .
C17 C16 C15 108.24(18) . .
C17 C16 Fe3 70.22(12) . .
C15 C16 Fe3 68.72(11) . .
C13 C17 C16 108.34(18) . .
C13 C17 Fe3 69.99(12) . .
C16 C17 Fe3 69.35(12) . .
C23 C18 C19 118.76(18) . .
C23 C18 P1 121.55(15) . .
C19 C18 P1 119.30(15) . .
C20 C19 C18 120.4(2) . .
C21 C20 C19 120.4(2) . .
C20 C21 C22 120.0(2) . .
C21 C22 C23 119.9(2) . .
C18 C23 C22 120.5(2) . .
C29 C24 C25 118.81(18) . .
C29 C24 P1 120.78(16) . .
C25 C24 P1 119.91(15) . .
C26 C25 C24 121.0(2) . .
C27 C26 C25 119.4(2) . .
C28 C27 C26 120.4(2) . .
C27 C28 C29 120.5(2) . .
C28 C29 C24 119.9(2) . .
C31 C30 C35 118.91(18) . .
C31 C30 P2 122.09(14) . .
C35 C30 P2 118.97(15) . .
C30 C31 C32 120.08(18) . .
C33 C32 C31 120.62(19) . .
C32 C33 C34 120.01(19) . .
C33 C34 C35 119.7(2) . .
C34 C35 C30 120.62(19) . .
C41 C36 C37 118.36(19) . .
C41 C36 P2 122.29(16) . .
C37 C36 P2 119.31(15) . .
C38 C37 C36 120.5(2) . .
C39 C38 C37 120.3(2) . .
C40 C39 C38 119.6(2) . .
C39 C40 C41 120.2(2) . .
C36 C41 C40 120.9(2) . .
C50 Cl1 C50 69.3(5) 2_765 .
Cl1 C50 Cl1 110.7(5) 2_765 .
Cl1 C50 C50 55.4(3) 2_765 2_765
Cl1 C50 C50 55.3(4) . 2_765

loop_
_geom_bond_atom_site_label_1
_geom_bond_atom_site_label_2
_geom_bond_distance
_geom_bond_site_symmetry_2
Fe1 C2 1.773(2) .
Fe1 C1 1.775(2) .
Fe1 P1 2.2256(6) .
Fe1 S1 2.2410(6) .
Fe1 S2 2.2540(6) .
Fe1 Fe2 2.6133(6) .
Fe2 C3 1.765(2) .
Fe2 C4 1.786(2) .
Fe2 S1 2.2508(6) .
Fe2 S2 2.2565(6) .
Fe2 P2 2.2679(6) .
Fe3 C10 2.030(2) .
Fe3 C15 2.0330(19) .
Fe3 C9 2.035(2) .
Fe3 C14 2.0440(19) .
Fe3 C11 2.049(2) .
Fe3 C8 2.050(2) .
Fe3 C16 2.052(2) .
Fe3 C12 2.061(2) .
Fe3 C17 2.063(2) .
Fe3 C13 2.065(2) .
P1 C15 1.8116(19) .
P1 C24 1.822(2) .
P1 C18 1.8378(19) .
P2 C9 1.813(2) .
P2 C30 1.8296(19) .
P2 C36 1.840(2) .
S1 C5 1.828(2) .
S2 C7 1.839(2) .
O1 C1 1.149(3) .
O2 C2 1.150(3) .
O3 C3 1.148(2) .
O4 C4 1.147(3) .
C5 C6 1.509(3) .
C6 C7 1.512(3) .
C8 C12 1.427(3) .
C8 C9 1.433(3) .
C9 C10 1.438(3) .
C10 C11 1.423(3) .
C11 C12 1.411(3) .
C13 C14 1.417(3) .
C13 C17 1.418(3) .
C14 C15 1.435(3) .
C15 C16 1.436(3) .
C16 C17 1.422(3) .
C18 C23 1.394(3) .
C18 C19 1.397(3) .
C19 C20 1.391(3) .
C20 C21 1.380(4) .
C21 C22 1.384(3) .
C22 C23 1.397(3) .
C24 C29 1.393(3) .
C24 C25 1.396(3) .
C25 C26 1.387(3) .
C26 C27 1.382(4) .
C27 C28 1.378(4) .
C28 C29 1.391(3) .
C30 C31 1.382(3) .
C30 C35 1.404(3) .
C31 C32 1.391(3) .
C32 C33 1.378(3) .
C33 C34 1.383(3) .
C34 C35 1.385(3) .
C36 C41 1.387(3) .
C36 C37 1.398(3) .
C37 C38 1.391(3) .
C38 C39 1.381(4) .
C39 C40 1.381(4) .
C40 C41 1.391(3) .
Cl1 C50 1.760(6) 2_765
Cl1 C50 1.762(8) .
C50 Cl1 1.760(6) 2_765
C50 C50 2.004(17) 2_765

loop_
_geom_torsion_atom_site_label_1
_geom_torsion_atom_site_label_2
_geom_torsion_atom_site_label_3
_geom_torsion_atom_site_label_4
_geom_torsion
_geom_torsion_site_symmetry_1
_geom_torsion_site_symmetry_4
C2 Fe1 Fe2 C3 137.64(12) . .
C1 Fe1 Fe2 C3 28.86(16) . .
P1 Fe1 Fe2 C3 -127.85(10) . .
S1 Fe1 Fe2 C3 49.79(10) . .
S2 Fe1 Fe2 C3 -60.95(10) . .
C2 Fe1 Fe2 C4 12.04(9) . .
C1 Fe1 Fe2 C4 -96.74(14) . .
P1 Fe1 Fe2 C4 106.55(7) . .
S1 Fe1 Fe2 C4 -75.82(7) . .
S2 Fe1 Fe2 C4 173.45(7) . .
C2 Fe1 Fe2 S1 87.86(7) . .
C1 Fe1 Fe2 S1 -20.92(12) . .
P1 Fe1 Fe2 S1 -177.64(2) . .
S2 Fe1 Fe2 S1 -110.73(3) . .
C2 Fe1 Fe2 S2 -161.41(6) . .
C1 Fe1 Fe2 S2 89.81(13) . .
P1 Fe1 Fe2 S2 -66.90(3) . .
S1 Fe1 Fe2 S2 110.73(3) . .
C2 Fe1 Fe2 P2 -80.39(7) . .
C1 Fe1 Fe2 P2 170.83(12) . .
P1 Fe1 Fe2 P2 14.12(3) . .
S1 Fe1 Fe2 P2 -168.24(2) . .
S2 Fe1 Fe2 P2 81.02(3) . .
C2 Fe1 P1 C15 91.93(10) . .
C1 Fe1 P1 C15 -169.61(10) . .
S1 Fe1 P1 C15 -21.9(2) . .
S2 Fe1 P1 C15 -50.63(8) . .
Fe2 Fe1 P1 C15 -2.02(8) . .
C2 Fe1 P1 C24 -31.15(9) . .
C1 Fe1 P1 C24 67.31(10) . .
S1 Fe1 P1 C24 -145.0(2) . .
S2 Fe1 P1 C24 -173.71(7) . .
Fe2 Fe1 P1 C24 -125.10(7) . .
C2 Fe1 P1 C18 -149.66(9) . .
C1 Fe1 P1 C18 -51.20(10) . .
S1 Fe1 P1 C18 96.5(2) . .
S2 Fe1 P1 C18 67.78(7) . .
Fe2 Fe1 P1 C18 116.39(7) . .
C3 Fe2 P2 C9 -174.77(10) . .
C4 Fe2 P2 C9 -72.61(10) . .
S1 Fe2 P2 C9 -22.58(13) . .
S2 Fe2 P2 C9 83.54(8) . .
Fe1 Fe2 P2 C9 28.85(8) . .
C3 Fe2 P2 C30 55.04(10) . .
C4 Fe2 P2 C30 157.19(10) . .
S1 Fe2 P2 C30 -152.78(11) . .
S2 Fe2 P2 C30 -46.66(8) . .
Fe1 Fe2 P2 C30 -101.35(8) . .
C3 Fe2 P2 C36 -59.17(9) . .
C4 Fe2 P2 C36 42.98(10) . .
S1 Fe2 P2 C36 93.02(12) . .
S2 Fe2 P2 C36 -160.87(7) . .
Fe1 Fe2 P2 C36 144.45(7) . .
C2 Fe1 S1 C5 161.36(10) . .
C1 Fe1 S1 C5 62.97(10) . .
P1 Fe1 S1 C5 -84.6(2) . .
S2 Fe1 S1 C5 -55.76(8) . .
Fe2 Fe1 S1 C5 -105.81(8) . .
C2 Fe1 S1 Fe2 -92.83(7) . .
C1 Fe1 S1 Fe2 168.77(7) . .
P1 Fe1 S1 Fe2 21.2(2) . .
S2 Fe1 S1 Fe2 50.045(19) . .
C3 Fe2 S1 C5 -42.98(10) . .
C4 Fe2 S1 C5 -145.00(10) . .
S2 Fe2 S1 C5 57.17(8) . .
P2 Fe2 S1 C5 164.90(11) . .
Fe1 Fe2 S1 C5 107.18(8) . .
C3 Fe2 S1 Fe1 -150.16(6) . .
C4 Fe2 S1 Fe1 107.82(7) . .
S2 Fe2 S1 Fe1 -50.004(19) . .
P2 Fe2 S1 Fe1 57.72(10) . .
C2 Fe1 S2 C7 136.73(13) . .
C1 Fe1 S2 C7 -36.33(11) . .
P1 Fe1 S2 C7 -127.49(8) . .
S1 Fe1 S2 C7 55.24(8) . .
Fe2 Fe1 S2 C7 105.25(8) . .
C2 Fe1 S2 Fe2 31.47(11) . .
C1 Fe1 S2 Fe2 -141.58(8) . .
P1 Fe1 S2 Fe2 127.26(2) . .
S1 Fe1 S2 Fe2 -50.010(19) . .
C3 Fe2 S2 C7 37.19(10) . .
C4 Fe2 S2 C7 -123.26(18) . .
S1 Fe2 S2 C7 -57.86(8) . .
P2 Fe2 S2 C7 133.93(8) . .
Fe1 Fe2 S2 C7 -107.61(8) . .
C3 Fe2 S2 Fe1 144.80(6) . .
C4 Fe2 S2 Fe1 -15.65(16) . .
S1 Fe2 S2 Fe1 49.748(18) . .
P2 Fe2 S2 Fe1 -118.46(2) . .
C2 Fe1 C1 O1 -38.2(18) . .
P1 Fe1 C1 O1 -131.2(18) . .
S1 Fe1 C1 O1 51.8(18) . .
S2 Fe1 C1 O1 137.5(18) . .
Fe2 Fe1 C1 O1 68.8(19) . .
C1 Fe1 C2 O2 41(5) . .
P1 Fe1 C2 O2 132(5) . .
S1 Fe1 C2 O2 -53(5) . .
S2 Fe1 C2 O2 -133(5) . .
Fe2 Fe1 C2 O2 -108(5) . .
C4 Fe2 C3 O3 95.3(18) . .
S1 Fe2 C3 O3 8.4(18) . .
S2 Fe2 C3 O3 -76.6(18) . .
P2 Fe2 C3 O3 -177.3(18) . .
Fe1 Fe2 C3 O3 -30.1(18) . .
C3 Fe2 C4 O4 -85(5) . .
S1 Fe2 C4 O4 11(5) . .
S2 Fe2 C4 O4 76(5) . .
P2 Fe2 C4 O4 -179(100) . .
Fe1 Fe2 C4 O4 63(5) . .
Fe1 S1 C5 C6 9.66(19) . .
Fe2 S1 C5 C6 -67.84(17) . .
S1 C5 C6 C7 61.7(2) . .
C5 C6 C7 S2 -62.0(2) . .
Fe1 S2 C7 C6 -8.14(19) . .
Fe2 S2 C7 C6 69.00(17) . .
C10 Fe3 C8 C12 80.89(13) . .
C15 Fe3 C8 C12 -122.75(13) . .
C9 Fe3 C8 C12 119.54(17) . .
C14 Fe3 C8 C12 -166.07(12) . .
C11 Fe3 C8 C12 36.91(13) . .
C16 Fe3 C8 C12 -79.42(14) . .
C17 Fe3 C8 C12 -41.5(3) . .
C13 Fe3 C8 C12 156.0(2) . .
C10 Fe3 C8 C9 -38.65(11) . .
C15 Fe3 C8 C9 117.72(11) . .
C14 Fe3 C8 C9 74.39(13) . .
C11 Fe3 C8 C9 -82.63(13) . .
C16 Fe3 C8 C9 161.04(11) . .
C12 Fe3 C8 C9 -119.54(17) . .
C17 Fe3 C8 C9 -161.1(2) . .
C13 Fe3 C8 C9 36.4(3) . .
C12 C8 C9 C10 0.1(2) . .
Fe3 C8 C9 C10 59.44(14) . .
C12 C8 C9 P2 179.04(14) . .
Fe3 C8 C9 P2 -121.61(15) . .
C12 C8 C9 Fe3 -59.35(14) . .
C30 P2 C9 C8 160.07(16) . .
C36 P2 C9 C8 -97.96(17) . .
Fe2 P2 C9 C8 20.85(19) . .
C30 P2 C9 C10 -21.2(2) . .
C36 P2 C9 C10 80.76(19) . .
Fe2 P2 C9 C10 -160.43(16) . .
C30 P2 C9 Fe3 70.72(14) . .
C36 P2 C9 Fe3 172.69(12) . .
Fe2 P2 C9 Fe3 -68.49(14) . .
C10 Fe3 C9 C8 118.26(16) . .
C15 Fe3 C9 C8 -82.31(13) . .
C14 Fe3 C9 C8 -124.62(11) . .
C11 Fe3 C9 C8 80.58(13) . .
C16 Fe3 C9 C8 -51.7(3) . .
C12 Fe3 C9 C8 37.41(12) . .
C17 Fe3 C9 C8 162.74(19) . .
C13 Fe3 C9 C8 -166.09(11) . .
C15 Fe3 C9 C10 159.43(12) . .
C14 Fe3 C9 C10 117.11(12) . .
C11 Fe3 C9 C10 -37.68(13) . .
C8 Fe3 C9 C10 -118.26(16) . .
C16 Fe3 C9 C10 -170.0(2) . .
C12 Fe3 C9 C10 -80.85(13) . .
C17 Fe3 C9 C10 44.5(3) . .
C13 Fe3 C9 C10 75.65(14) . .
C10 Fe3 C9 P2 -123.81(19) . .
C15 Fe3 C9 P2 35.62(17) . .
C14 Fe3 C9 P2 -6.69(15) . .
C11 Fe3 C9 P2 -161.49(16) . .
C8 Fe3 C9 P2 117.93(18) . .
C16 Fe3 C9 P2 66.2(3) . .
C12 Fe3 C9 P2 155.34(16) . .
C17 Fe3 C9 P2 -79.3(2) . .
C13 Fe3 C9 P2 -48.16(16) . .
C8 C9 C10 C11 -0.1(2) . .
P2 C9 C10 C11 -179.00(16) . .
Fe3 C9 C10 C11 59.91(15) . .
C8 C9 C10 Fe3 -60.02(13) . .
P2 C9 C10 Fe3 121.09(17) . .
C15 Fe3 C10 C11 -170.7(2) . .
C9 Fe3 C10 C11 -119.13(19) . .
C14 Fe3 C10 C11 159.92(13) . .
C8 Fe3 C10 C11 -80.80(15) . .
C16 Fe3 C10 C11 51.8(3) . .
C12 Fe3 C10 C11 -37.03(14) . .
C17 Fe3 C10 C11 79.07(16) . .
C13 Fe3 C10 C11 119.33(14) . .
C15 Fe3 C10 C9 -51.5(3) . .
C14 Fe3 C10 C9 -80.94(14) . .
C11 Fe3 C10 C9 119.13(19) . .
C8 Fe3 C10 C9 38.33(11) . .
C16 Fe3 C10 C9 170.9(2) . .
C12 Fe3 C10 C9 82.10(13) . .
C17 Fe3 C10 C9 -161.80(12) . .
C13 Fe3 C10 C9 -121.53(12) . .
C9 C10 C11 C12 0.1(2) . .
Fe3 C10 C11 C12 59.48(15) . .
C9 C10 C11 Fe3 -59.37(14) . .
C10 Fe3 C11 C12 -119.79(19) . .
C15 Fe3 C11 C12 49.4(3) . .
C9 Fe3 C11 C12 -81.56(14) . .
C14 Fe3 C11 C12 -166.10(19) . .
C8 Fe3 C11 C12 -37.32(13) . .
C16 Fe3 C11 C12 80.92(15) . .
C17 Fe3 C11 C12 121.73(13) . .
C13 Fe3 C11 C12 163.06(13) . .
C15 Fe3 C11 C10 169.2(2) . .
C9 Fe3 C11 C10 38.23(13) . .
C14 Fe3 C11 C10 -46.3(3) . .
C8 Fe3 C11 C10 82.46(14) . .
C16 Fe3 C11 C10 -159.30(13) . .
C12 Fe3 C11 C10 119.79(19) . .
C17 Fe3 C11 C10 -118.49(14) . .
C13 Fe3 C11 C10 -77.16(16) . .
C10 C11 C12 C8 -0.1(2) . .
Fe3 C11 C12 C8 58.50(14) . .
C10 C11 C12 Fe3 -58.55(15) . .
C9 C8 C12 C11 0.0(2) . .
Fe3 C8 C12 C11 -58.62(15) . .
C9 C8 C12 Fe3 58.60(14) . .
C10 Fe3 C12 C11 37.62(13) . .
C15 Fe3 C12 C11 -162.09(12) . .
C9 Fe3 C12 C11 82.28(14) . .
C14 Fe3 C12 C11 160.9(3) . .
C8 Fe3 C12 C11 120.09(18) . .
C16 Fe3 C12 C11 -118.88(13) . .
C17 Fe3 C12 C11 -75.93(15) . .
C13 Fe3 C12 C11 -39.3(3) . .
C10 Fe3 C12 C8 -82.47(13) . .
C15 Fe3 C12 C8 77.81(14) . .
C9 Fe3 C12 C8 -37.81(12) . .
C14 Fe3 C12 C8 40.8(3) . .
C11 Fe3 C12 C8 -120.09(18) . .
C16 Fe3 C12 C8 121.03(12) . .
C17 Fe3 C12 C8 163.98(12) . .
C13 Fe3 C12 C8 -159.37(19) . .
C10 Fe3 C13 C14 119.85(12) . .
C15 Fe3 C13 C14 -37.75(12) . .
C9 Fe3 C13 C14 78.32(14) . .
C11 Fe3 C13 C14 161.07(12) . .
C8 Fe3 C13 C14 51.0(3) . .
C16 Fe3 C13 C14 -82.16(13) . .
C12 Fe3 C13 C14 -170.75(19) . .
C17 Fe3 C13 C14 -119.58(18) . .
C10 Fe3 C13 C17 -120.57(13) . .
C15 Fe3 C13 C17 81.83(13) . .
C9 Fe3 C13 C17 -162.10(12) . .
C14 Fe3 C13 C17 119.58(18) . .
C11 Fe3 C13 C17 -79.35(15) . .
C8 Fe3 C13 C17 170.6(2) . .
C16 Fe3 C13 C17 37.42(12) . .
C12 Fe3 C13 C17 -51.2(3) . .
C17 C13 C14 C15 -0.5(2) . .
Fe3 C13 C14 C15 58.65(14) . .
C17 C13 C14 Fe3 -59.16(15) . .
C10 Fe3 C14 C13 -76.45(14) . .
C15 Fe3 C14 C13 119.93(17) . .
C9 Fe3 C14 C13 -119.50(13) . .
C11 Fe3 C14 C13 -43.2(3) . .
C8 Fe3 C14 C13 -160.89(12) . .
C16 Fe3 C14 C13 80.96(13) . .
C12 Fe3 C14 C13 167.7(3) . .
C17 Fe3 C14 C13 37.26(13) . .
C10 Fe3 C14 C15 163.62(11) . .
C9 Fe3 C14 C15 120.57(11) . .
C11 Fe3 C14 C15 -163.15(19) . .
C8 Fe3 C14 C15 79.18(13) . .
C16 Fe3 C14 C15 -38.97(11) . .
C12 Fe3 C14 C15 47.8(3) . .
C17 Fe3 C14 C15 -82.67(12) . .
C13 Fe3 C14 C15 -119.93(17) . .
C13 C14 C15 C16 1.1(2) . .
Fe3 C14 C15 C16 60.75(13) . .
C13 C14 C15 P1 172.42(14) . .
Fe3 C14 C15 P1 -127.91(15) . .
C13 C14 C15 Fe3 -59.67(14) . .
C24 P1 C15 C14 174.97(16) . .
C18 P1 C15 C14 -78.32(18) . .
Fe1 P1 C15 C14 48.72(19) . .
C24 P1 C15 C16 -15.7(2) . .
C18 P1 C15 C16 91.05(19) . .
Fe1 P1 C15 C16 -141.91(15) . .
C24 P1 C15 Fe3 82.08(14) . .
C18 P1 C15 Fe3 -171.22(13) . .
Fe1 P1 C15 Fe3 -44.17(16) . .
C10 Fe3 C15 C14 -40.0(3) . .
C9 Fe3 C15 C14 -77.96(13) . .
C11 Fe3 C15 C14 158.8(3) . .
C8 Fe3 C15 C14 -121.62(12) . .
C16 Fe3 C15 C14 117.29(16) . .
C12 Fe3 C15 C14 -164.05(12) . .
C17 Fe3 C15 C14 80.17(12) . .
C13 Fe3 C15 C14 36.97(11) . .
C10 Fe3 C15 C16 -157.3(2) . .
C9 Fe3 C15 C16 164.75(12) . .
C14 Fe3 C15 C16 -117.29(16) . .
C11 Fe3 C15 C16 41.5(3) . .
C8 Fe3 C15 C16 121.09(12) . .
C12 Fe3 C15 C16 78.66(14) . .
C17 Fe3 C15 C16 -37.12(12) . .
C13 Fe3 C15 C16 -80.32(12) . .
C10 Fe3 C15 P1 78.2(3) . .
C9 Fe3 C15 P1 40.26(17) . .
C14 Fe3 C15 P1 118.22(19) . .
C11 Fe3 C15 P1 -83.0(3) . .
C8 Fe3 C15 P1 -3.39(16) . .
C16 Fe3 C15 P1 -124.49(19) . .
C12 Fe3 C15 P1 -45.83(18) . .
C17 Fe3 C15 P1 -161.60(16) . .
C13 Fe3 C15 P1 155.19(16) . .
C14 C15 C16 C17 -1.3(2) . .
P1 C15 C16 C17 -172.08(15) . .
Fe3 C15 C16 C17 59.29(14) . .
C14 C15 C16 Fe3 -60.54(13) . .
P1 C15 C16 Fe3 128.63(16) . .
C10 Fe3 C16 C17 37.4(3) . .
C15 Fe3 C16 C17 -119.80(17) . .
C9 Fe3 C16 C17 -160.5(2) . .
C14 Fe3 C16 C17 -80.77(13) . .
C11 Fe3 C16 C17 75.31(15) . .
C8 Fe3 C16 C17 160.63(12) . .
C12 Fe3 C16 C17 117.84(13) . .
C13 Fe3 C16 C17 -37.18(12) . .
C10 Fe3 C16 C15 157.2(2) . .
C9 Fe3 C16 C15 -40.7(3) . .
C14 Fe3 C16 C15 39.03(11) . .
C11 Fe3 C16 C15 -164.89(12) . .
C8 Fe3 C16 C15 -79.58(13) . .
C12 Fe3 C16 C15 -122.37(12) . .
C17 Fe3 C16 C15 119.80(17) . .
C13 Fe3 C16 C15 82.61(12) . .
C14 C13 C17 C16 -0.3(2) . .
Fe3 C13 C17 C16 -58.93(15) . .
C14 C13 C17 Fe3 58.65(14) . .
C15 C16 C17 C13 1.0(2) . .
Fe3 C16 C17 C13 59.32(15) . .
C15 C16 C17 Fe3 -58.36(14) . .
C10 Fe3 C17 C13 75.72(14) . .
C15 Fe3 C17 C13 -81.91(13) . .
C9 Fe3 C17 C13 43.1(3) . .
C14 Fe3 C17 C13 -37.42(12) . .
C11 Fe3 C17 C13 117.69(13) . .
C8 Fe3 C17 C13 -170.8(2) . .
C16 Fe3 C17 C13 -119.68(17) . .
C12 Fe3 C17 C13 158.38(12) . .
C10 Fe3 C17 C16 -164.60(12) . .
C15 Fe3 C17 C16 37.77(11) . .
C9 Fe3 C17 C16 162.74(18) . .
C14 Fe3 C17 C16 82.26(12) . .
C11 Fe3 C17 C16 -122.63(13) . .
C8 Fe3 C17 C16 -51.1(3) . .
C12 Fe3 C17 C16 -81.94(14) . .
C13 Fe3 C17 C16 119.68(17) . .
C15 P1 C18 C23 114.53(17) . .
C24 P1 C18 C23 -139.42(16) . .
Fe1 P1 C18 C23 -17.48(18) . .
C15 P1 C18 C19 -58.13(17) . .
C24 P1 C18 C19 47.92(18) . .
Fe1 P1 C18 C19 169.86(14) . .
C23 C18 C19 C20 -0.9(3) . .
P1 C18 C19 C20 171.92(18) . .
C18 C19 C20 C21 -0.9(4) . .
C19 C20 C21 C22 1.8(4) . .
C20 C21 C22 C23 -0.8(3) . .
C19 C18 C23 C22 1.9(3) . .
P1 C18 C23 C22 -170.75(16) . .
C21 C22 C23 C18 -1.1(3) . .
C15 P1 C24 C29 140.41(17) . .
C18 P1 C24 C29 39.32(19) . .
Fe1 P1 C24 C29 -85.88(17) . .
C15 P1 C24 C25 -47.81(19) . .
C18 P1 C24 C25 -148.89(17) . .
Fe1 P1 C24 C25 85.90(17) . .
C29 C24 C25 C26 -1.8(3) . .
P1 C24 C25 C26 -173.79(18) . .
C24 C25 C26 C27 1.6(4) . .
C25 C26 C27 C28 -0.2(4) . .
C26 C27 C28 C29 -1.0(4) . .
C27 C28 C29 C24 0.8(4) . .
C25 C24 C29 C28 0.6(3) . .
P1 C24 C29 C28 172.50(19) . .
C9 P2 C30 C31 -114.53(17) . .
C36 P2 C30 C31 141.05(17) . .
Fe2 P2 C30 C31 22.37(19) . .
C9 P2 C30 C35 63.66(18) . .
C36 P2 C30 C35 -40.76(18) . .
Fe2 P2 C30 C35 -159.44(14) . .
C35 C30 C31 C32 -1.9(3) . .
P2 C30 C31 C32 176.28(15) . .
C30 C31 C32 C33 1.0(3) . .
C31 C32 C33 C34 0.5(3) . .
C32 C33 C34 C35 -1.0(3) . .
C33 C34 C35 C30 0.1(3) . .
C31 C30 C35 C34 1.4(3) . .
P2 C30 C35 C34 -176.89(17) . .
C9 P2 C36 C41 21.04(19) . .
C30 P2 C36 C41 125.41(17) . .
Fe2 P2 C36 C41 -105.16(16) . .
C9 P2 C36 C37 -161.40(17) . .
C30 P2 C36 C37 -57.04(18) . .
Fe2 P2 C36 C37 72.40(17) . .
C41 C36 C37 C38 0.7(3) . .
P2 C36 C37 C38 -176.91(18) . .
C36 C37 C38 C39 0.2(4) . .
C37 C38 C39 C40 -0.7(4) . .
C38 C39 C40 C41 0.2(4) . .
C37 C36 C41 C40 -1.2(3) . .
P2 C36 C41 C40 176.42(17) . .
C39 C40 C41 C36 0.7(4) . .
C50 Cl1 C50 Cl1 0.0 2_765 2_765
